data_1503143
loop_
_publ_author_name
'N\"order, Anike'
'Herrmann, Pavel'
'Herdtweck, Eberhard'
'Bach, Thorsten'

_publ_section_title
;
 Acyclic stereocontrol in the catalytic C-H amination of benzylic
 methylene groups.
;
_journal_issue 16
_journal_name_full 'Organic letters'
_journal_page_first 3690
_journal_page_last 3692
_journal_paper_doi 10.1021/ol101517v
_journal_volume 12
_journal_year 2010
_chemical_absolute_configuration syn
_chemical_formula_moiety 'C18 H20 Cl3 N O6 S2'
_chemical_formula_sum 'C18 H20 Cl3 N O6 S2'
_chemical_formula_weight 516.84
_chemical_name_systematic ?
_space_group_IT_number 33
_symmetry_cell_setting orthorhombic
_symmetry_Int_Tables_number 33
_symmetry_space_group_name_Hall 'P 2c -2n'
_symmetry_space_group_name_H-M 'P n a 21'
_atom_sites_solution_hydrogens geom
_atom_sites_solution_primary direct
_atom_sites_solution_secondary difmap
_cell_angle_alpha 90
_cell_angle_beta 90
_cell_angle_gamma 90
_cell_formula_units_Z 4
_cell_length_a 11.6761(4)
_cell_length_b 20.3879(7)
_cell_length_c 9.3747(3)
_cell_measurement_reflns_used 9915
_cell_measurement_temperature 293(1)
_cell_measurement_theta_max 65.84
_cell_measurement_theta_min 4.34
_cell_volume 2231.66(13)
_computing_cell_refinement 'SAINT (Bruker, 2008b)'
_computing_data_collection 'APEX II Control Software (Bruker, 2008a)'
_computing_data_reduction 'SAINT (Bruker, 2008b)'
_computing_molecular_graphics 'PLATON (Spek, 2010)'
_computing_publication_material 'PLATON (Spek, 2010)'
_computing_structure_refinement 'SHELXL97 (Sheldrick, 1998)'
_computing_structure_solution 'SIR92 (Altomare, 1994)'
_diffrn_ambient_temperature 293(1)
_diffrn_detector ' CCD plate '
_diffrn_detector_area_resol_mean 16
_diffrn_measured_fraction_theta_full 0.968
_diffrn_measured_fraction_theta_max 0.968
_diffrn_measurement_device ' \k-geometry diffractometer '
_diffrn_measurement_device_type ' Bruker \k-CCD diffractometer'
_diffrn_measurement_method ' phi- and omega-rotation '
_diffrn_radiation_monochromator graphite
_diffrn_radiation_source 'fine-focus sealed tube'
_diffrn_radiation_type 'Cu K\a'
_diffrn_radiation_wavelength 1.54180
_diffrn_reflns_av_R_equivalents 0.0454
_diffrn_reflns_av_sigmaI/netI 0.0318
_diffrn_reflns_limit_h_max 13
_diffrn_reflns_limit_h_min -13
_diffrn_reflns_limit_k_max 24
_diffrn_reflns_limit_k_min -21
_diffrn_reflns_limit_l_max 11
_diffrn_reflns_limit_l_min -10
_diffrn_reflns_number 31882
_diffrn_reflns_theta_full 65.84
_diffrn_reflns_theta_max 65.84
_diffrn_reflns_theta_min 4.34
_diffrn_standards_decay_% 0
_exptl_absorpt_coefficient_mu 5.787
_exptl_absorpt_correction_T_max 0.7526
_exptl_absorpt_correction_T_min 0.4505
_exptl_absorpt_correction_type multi-scan
_exptl_absorpt_process_details 'SADABS, Bruker, 2008b'
_exptl_crystal_colour colorless
_exptl_crystal_density_diffrn 1.538
_exptl_crystal_density_meas ?
_exptl_crystal_density_method none
_exptl_crystal_description fragment
_exptl_crystal_F_000 1064
_exptl_crystal_size_max 0.58
_exptl_crystal_size_mid 0.58
_exptl_crystal_size_min 0.48
_refine_diff_density_max 0.554
_refine_diff_density_min -0.390
_refine_diff_density_rms 0.071
_refine_ls_abs_structure_details 'Flack H D (1983), Acta Cryst. A39, 876-881'
_refine_ls_abs_structure_Flack 0.42(2)
_refine_ls_extinction_method none
_refine_ls_goodness_of_fit_ref 1.086
_refine_ls_hydrogen_treatment constr
_refine_ls_matrix_type full
_refine_ls_number_parameters 274
_refine_ls_number_reflns 3744
_refine_ls_number_restraints 1
_refine_ls_restrained_S_all 1.086
_refine_ls_R_factor_all 0.0513
_refine_ls_R_factor_gt 0.0482
_refine_ls_shift/su_max 0.000
_refine_ls_shift/su_mean 0.000
_refine_ls_structure_factor_coef Fsqd
_refine_ls_weighting_details 'w=1/[\s^2^(Fo^2^)+(0.0530P)^2^+4.1168P] where P=(Fo^2^+2Fc^2^)/3'
_refine_ls_weighting_scheme sigma
_refine_ls_wR_factor_gt 0.1238
_refine_ls_wR_factor_ref 0.1270
_reflns_number_gt 3589
_reflns_number_total 3744
_reflns_threshold_expression I>2\s(I)
_cod_data_source_file ol101517v_si_004.cif
_cod_data_source_block Compound_3c
_cod_depositor_comments
;
The following automatic conversions were performed:

'_symmetry_cell_setting' value 'Orthorhombic' changed to
'orthorhombic' according to
/home/saulius/struct/CIF-dictionaries/cif_core.dic dictionary named
'cif_core.dic' version 2.4.2 from 2011-04-26.

Automatic conversion script
Id: cif_fix_values 1715 2011-07-08 13:25:40Z adriana 

The following automatic conversions were performed:

'_exptl_crystal_density_meas' value 'none' was changed to '?' - the
value is perceived as not measured.

Automatic conversion script
Id: cif_fix_values 3008 2015-01-20 13:52:24Z robertas 
;
_cod_database_code 1503143

loop_
_symmetry_equiv_pos_site_id
_symmetry_equiv_pos_as_xyz
1 x,y,z
2 -x,-y,1/2+z
3 1/2-x,1/2+y,1/2+z
4 1/2+x,1/2-y,z

loop_
_atom_site_aniso_label
_atom_site_aniso_U_11
_atom_site_aniso_U_22
_atom_site_aniso_U_33
_atom_site_aniso_U_23
_atom_site_aniso_U_13
_atom_site_aniso_U_12
Cl28 0.0709(9) 0.0508(7) 0.0964(12) -0.0049(9) -0.0168(9) 0.0237(7)
Cl29 0.0748(10) 0.0610(8) 0.0902(11) 0.0125(9) -0.0265(10) -0.0324(7)
Cl30 0.0884(11) 0.0672(9) 0.0494(7) 0.0123(7) 0.0268(8) -0.0024(8)
S4 0.0280(5) 0.0231(5) 0.0418(5) 0.0019(5) 0.0035(5) 0.0001(4)
S16 0.0806(9) 0.0239(5) 0.0398(6) 0.0035(5) 0.0141(7) 0.0072(5)
O3 0.078(3) 0.0316(16) 0.0347(18) 0.0049(14) -0.0044(16) -0.0212(16)
O11 0.052(2) 0.071(3) 0.065(3) 0.005(2) 0.0040(19) -0.0111(19)
O23 0.160(5) 0.0371(19) 0.054(2) -0.0070(18) -0.049(3) 0.029(3)
O24 0.142(5) 0.040(2) 0.086(3) -0.006(2) 0.067(3) -0.015(3)
O26 0.0392(19) 0.047(2) 0.083(3) -0.0027(19) -0.0148(18) 0.0048(15)
O27 0.070(2) 0.0392(17) 0.0334(17) -0.0018(15) 0.0229(16) 0.0061(17)
N5 0.041(2) 0.0335(19) 0.034(2) -0.0024(14) 0.0020(16) 0.0075(16)
C1 0.047(3) 0.024(2) 0.049(3) 0.006(2) 0.002(2) -0.0059(19)
C2 0.048(2) 0.029(2) 0.033(2) 0.005(2) -0.005(2) -0.0062(18)
C6 0.034(2) 0.040(2) 0.026(2) -0.0008(17) 0.0027(17) 0.0062(19)
C7 0.032(2) 0.033(2) 0.033(2) -0.007(2) -0.0029(19) 0.0119(17)
C8 0.038(2) 0.042(2) 0.032(2) 0.0000(19) -0.006(2) 0.006(2)
C9 0.036(2) 0.048(3) 0.032(3) -0.007(2) -0.0100(19) -0.002(2)
C10 0.030(2) 0.040(2) 0.044(3) -0.0031(19) -0.0006(19) 0.0025(19)
C12 0.062(4) 0.056(3) 0.090(5) 0.008(3) -0.007(3) -0.022(3)
C13 0.052(3) 0.051(3) 0.029(2) 0.0006(19) 0.002(2) 0.015(2)
C14 0.034(2) 0.034(2) 0.037(2) -0.005(2) -0.007(2) 0.0042(18)
C15 0.035(2) 0.037(2) 0.040(3) 0.0040(19) 0.006(2) 0.0050(19)
C17 0.044(2) 0.025(2) 0.044(3) 0.0006(19) 0.001(2) 0.0072(18)
C18 0.039(3) 0.044(3) 0.122(6) 0.006(3) 0.012(3) 0.007(2)
C19 0.064(4) 0.040(3) 0.113(6) 0.011(3) 0.023(4) -0.008(3)
C20 0.079(4) 0.026(2) 0.053(3) 0.004(2) -0.004(3) 0.006(3)
C21 0.050(3) 0.039(2) 0.056(3) -0.002(2) -0.005(3) 0.018(2)
C22 0.038(2) 0.043(2) 0.047(3) -0.004(2) 0.004(2) 0.0038(19)
C25 0.067(4) 0.052(3) 0.049(3) 0.016(3) -0.005(3) 0.003(3)

loop_
_atom_site_label
_atom_site_type_symbol
_atom_site_thermal_displace_type
_atom_site_fract_x
_atom_site_fract_y
_atom_site_fract_z
_atom_site_occupancy
_atom_site_U_iso_or_equiv
_atom_site_calc_flag
_atom_site_refinement_flags
Cl28 Cl Uani 0.49615(14) -0.22650(7) 0.8753(2) 1.000 0.0727(6) . .
Cl29 Cl Uani 0.26716(14) -0.22254(7) 0.7677(2) 1.000 0.0753(6) . .
Cl30 Cl Uani 0.32745(16) -0.15543(8) 1.02868(16) 1.000 0.0683(5) . .
S4 S Uani 0.53759(8) -0.01864(4) 0.76502(12) 1.000 0.0310(3) . .
S16 S Uani 0.35169(13) 0.17958(5) 0.88987(14) 1.000 0.0481(4) . .
O3 O Uani 0.4764(3) -0.07825(15) 0.8422(3) 1.000 0.0481(13) . .
O11 O Uani -0.0294(3) -0.0809(2) 0.8445(5) 1.000 0.0627(16) . .
O23 O Uani 0.4537(5) 0.16317(19) 0.9632(5) 1.000 0.0837(19) . .
O24 O Uani 0.2426(5) 0.1638(2) 0.9489(6) 1.000 0.089(2) . .
O26 O Uani 0.6422(3) -0.01499(18) 0.8365(5) 1.000 0.0564(14) . .
O27 O Uani 0.5334(3) -0.02914(16) 0.6173(3) 1.000 0.0475(10) . .
N5 N Uani 0.4679(3) 0.04625(19) 0.7997(4) 1.000 0.0362(11) . .
C1 C Uani 0.3749(4) -0.1778(2) 0.8558(5) 1.000 0.0400(16) . .
C2 C Uani 0.3971(4) -0.1175(2) 0.7665(5) 1.000 0.0367(12) . .
C6 C Uani 0.3686(4) 0.0670(2) 0.7172(4) 1.000 0.0333(12) . .
C7 C Uani 0.2594(3) 0.0303(2) 0.7531(5) 1.000 0.0327(12) . .
C8 C Uani 0.1893(4) 0.0083(2) 0.6439(5) 1.000 0.0373(12) . .
C9 C Uani 0.0919(4) -0.0291(2) 0.6700(5) 1.000 0.0387(16) . .
C10 C Uani 0.0618(4) -0.0456(2) 0.8065(5) 1.000 0.0380(14) . .
C12 C Uani -0.1007(5) -0.1058(3) 0.7322(8) 1.000 0.069(2) . .
C13 C Uani 0.1320(5) -0.0240(2) 0.9200(5) 1.000 0.0440(16) . .
C14 C Uani 0.2279(4) 0.0137(2) 0.8894(5) 1.000 0.0350(12) . .
C15 C Uani 0.3622(4) 0.1434(2) 0.7150(5) 1.000 0.0373(14) . .
C17 C Uani 0.3539(4) 0.2647(2) 0.8599(5) 1.000 0.0377(14) . .
C18 C Uani 0.4519(5) 0.2953(3) 0.8144(9) 1.000 0.068(2) . .
C19 C Uani 0.4500(6) 0.3628(3) 0.7946(9) 1.000 0.072(3) . .
C20 C Uani 0.3538(5) 0.3975(2) 0.8202(6) 1.000 0.0527(18) . .
C21 C Uani 0.2585(4) 0.3668(2) 0.8685(6) 1.000 0.0483(16) . .
C22 C Uani 0.2565(4) 0.3002(2) 0.8885(6) 1.000 0.0427(14) . .
C25 C Uani 0.2687(5) 0.1661(3) 0.6174(6) 1.000 0.0560(19) . .
H5 H Uiso 0.44390 0.04240 0.89060 1.000 0.0430 . R
H21 H Uiso 0.42830 -0.12980 0.67440 1.000 0.0440 calc R
H22 H Uiso 0.32640 -0.09350 0.75110 1.000 0.0440 calc R
H61 H Uiso 0.38630 0.05450 0.61870 1.000 0.0400 calc R
H81 H Uiso 0.20790 0.01890 0.55020 1.000 0.0450 calc R
H91 H Uiso 0.04680 -0.04300 0.59400 1.000 0.0460 calc R
H121 H Uiso -0.16750 -0.12600 0.77270 1.000 0.1040 calc R
H122 H Uiso -0.05880 -0.13770 0.67780 1.000 0.1040 calc R
H123 H Uiso -0.12360 -0.07040 0.67110 1.000 0.1040 calc R
H131 H Uiso 0.11420 -0.03490 1.01370 1.000 0.0530 calc R
H141 H Uiso 0.27280 0.02840 0.96480 1.000 0.0420 calc R
H151 H Uiso 0.43440 0.15890 0.67380 1.000 0.0450 calc R
H181 H Uiso 0.51820 0.27140 0.79720 1.000 0.0820 calc R
H191 H Uiso 0.51570 0.38430 0.76350 1.000 0.0870 calc R
H201 H Uiso 0.35280 0.44250 0.80450 1.000 0.0630 calc R
H211 H Uiso 0.19330 0.39130 0.88850 1.000 0.0580 calc R
H221 H Uiso 0.19050 0.27950 0.92080 1.000 0.0510 calc R
H251 H Uiso 0.27520 0.21260 0.60300 1.000 0.0840 calc R
H252 H Uiso 0.19560 0.15630 0.65920 1.000 0.0840 calc R
H253 H Uiso 0.27540 0.14400 0.52730 1.000 0.0840 calc R

loop_
_atom_type_symbol
_atom_type_description
_atom_type_scat_dispersion_real
_atom_type_scat_dispersion_imag
_atom_type_scat_source
S S 0.3331 0.5567 'International Tables Vol C Tables 4.2.6.8 and 6.1.1.4'
O O 0.0492 0.0322 'International Tables Vol C Tables 4.2.6.8 and 6.1.1.4'
N N 0.0311 0.0180 'International Tables Vol C Tables 4.2.6.8 and 6.1.1.4'
Cl Cl 0.3639 0.7018 'International Tables Vol C Tables 4.2.6.8 and 6.1.1.4'
H H 0.0000 0.0000 'International Tables Vol C Tables 4.2.6.8 and 6.1.1.4'
C C 0.0181 0.0091 'International Tables Vol C Tables 4.2.6.8 and 6.1.1.4'

loop_
_geom_angle_atom_site_label_1
_geom_angle_atom_site_label_2
_geom_angle_atom_site_label_3
_geom_angle
_geom_angle_publ_flag
O3 S4 O26 102.5(2) yes
O3 S4 O27 108.55(18) yes
O3 S4 N5 108.34(19) yes
O26 S4 O27 120.9(2) yes
O26 S4 N5 107.8(2) yes
O27 S4 N5 108.2(2) yes
O23 S16 O24 120.7(3) yes
O23 S16 C15 106.7(3) yes
O23 S16 C17 107.4(2) yes
O24 S16 C15 108.8(3) yes
O24 S16 C17 107.3(2) yes
C15 S16 C17 104.9(2) yes
S4 O3 C2 120.0(3) yes
C10 O11 C12 117.3(5) yes
S4 N5 C6 122.8(3) yes
S4 N5 H5 106.00 no
C6 N5 H5 106.00 no
Cl28 C1 C2 112.6(3) yes
Cl29 C1 Cl30 109.8(3) yes
Cl29 C1 C2 106.5(3) yes
Cl30 C1 C2 110.6(3) yes
Cl28 C1 Cl29 109.6(2) yes
Cl28 C1 Cl30 107.8(3) yes
O3 C2 C1 107.2(4) yes
N5 C6 C15 109.6(4) yes
N5 C6 C7 114.1(3) yes
C7 C6 C15 117.1(4) no
C6 C7 C14 123.6(4) no
C8 C7 C14 116.7(4) no
C6 C7 C8 119.5(4) no
C7 C8 C9 122.1(4) no
C8 C9 C10 120.6(4) no
O11 C10 C9 126.0(4) yes
C9 C10 C13 118.6(4) no
O11 C10 C13 115.5(4) yes
C10 C13 C14 119.0(4) no
C7 C14 C13 123.0(4) no
S16 C15 C6 113.6(3) yes
S16 C15 C25 112.3(3) yes
C6 C15 C25 110.6(4) no
S16 C17 C18 120.7(4) yes
C18 C17 C22 120.8(4) no
S16 C17 C22 118.5(3) yes
C17 C18 C19 118.6(5) no
C18 C19 C20 120.6(6) no
C19 C20 C21 120.1(4) no
C20 C21 C22 121.2(4) no
C17 C22 C21 118.7(4) no
O3 C2 H21 110.00 no
O3 C2 H22 110.00 no
C1 C2 H21 110.00 no
C1 C2 H22 110.00 no
H21 C2 H22 109.00 no
N5 C6 H61 105.00 no
C7 C6 H61 105.00 no
C15 C6 H61 105.00 no
C7 C8 H81 119.00 no
C9 C8 H81 119.00 no
C8 C9 H91 120.00 no
C10 C9 H91 120.00 no
O11 C12 H121 109.00 no
O11 C12 H122 109.00 no
O11 C12 H123 109.00 no
H121 C12 H122 109.00 no
H121 C12 H123 109.00 no
H122 C12 H123 110.00 no
C10 C13 H131 120.00 no
C14 C13 H131 121.00 no
C7 C14 H141 119.00 no
C13 C14 H141 118.00 no
S16 C15 H151 107.00 no
C6 C15 H151 107.00 no
C25 C15 H151 107.00 no
C17 C18 H181 121.00 no
C19 C18 H181 121.00 no
C18 C19 H191 120.00 no
C20 C19 H191 120.00 no
C19 C20 H201 120.00 no
C21 C20 H201 120.00 no
C20 C21 H211 119.00 no
C22 C21 H211 119.00 no
C17 C22 H221 121.00 no
C21 C22 H221 121.00 no
C15 C25 H251 109.00 no
C15 C25 H252 110.00 no
C15 C25 H253 109.00 no
H251 C25 H252 109.00 no
H251 C25 H253 109.00 no
H252 C25 H253 109.00 no

loop_
_geom_bond_atom_site_label_1
_geom_bond_atom_site_label_2
_geom_bond_distance
_geom_bond_publ_flag
Cl28 C1 1.739(5) yes
Cl29 C1 1.760(5) yes
Cl30 C1 1.773(5) yes
S4 O3 1.585(3) yes
S4 O26 1.395(4) yes
S4 O27 1.402(3) yes
S4 N5 1.587(4) yes
S16 O23 1.415(6) yes
S16 O24 1.426(6) yes
S16 C15 1.802(5) yes
S16 C17 1.758(4) yes
O3 C2 1.415(6) yes
O11 C10 1.334(6) yes
O11 C12 1.435(8) yes
N5 C6 1.457(6) yes
N5 H5 0.9000 no
C1 C2 1.510(6) no
C6 C15 1.560(6) no
C6 C7 1.516(6) no
C7 C14 1.372(7) no
C7 C8 1.385(6) no
C8 C9 1.391(6) no
C9 C10 1.369(7) no
C10 C13 1.414(7) no
C13 C14 1.388(7) no
C15 C25 1.498(7) no
C17 C22 1.374(6) no
C17 C18 1.371(8) no
C18 C19 1.389(9) no
C19 C20 1.349(9) no
C20 C21 1.355(7) no
C21 C22 1.371(6) no
C2 H21 0.9700 no
C2 H22 0.9700 no
C6 H61 0.9800 no
C8 H81 0.9300 no
C9 H91 0.9300 no
C12 H121 0.9600 no
C12 H122 0.9600 no
C12 H123 0.9600 no
C13 H131 0.9300 no
C14 H141 0.9300 no
C15 H151 0.9800 no
C18 H181 0.9300 no
C19 H191 0.9300 no
C20 H201 0.9300 no
C21 H211 0.9300 no
C22 H221 0.9300 no
C25 H251 0.9600 no
C25 H252 0.9600 no
C25 H253 0.9600 no
